data_4505438
loop_
_publ_author_name
'MacDonald, John C.'
'Luo, Tzy-Jiun M.'
'Palmore, G. Tayhas R.'

_publ_section_title
;
 Supramolecular Behavior of an Isomorphous Series of Five
 Bis(2-methylimidazolium 2,6-dicarboxypyridine) M(II) Complexes
;
_journal_issue 6
_journal_name_full 'Crystal Growth &amp; Design'
_journal_page_first 1203
_journal_paper_doi 10.1021/cg049974j
_journal_volume 4
_journal_year 2004
_chemical_formula_sum 'C22 H20 N6 Ni O8'
_chemical_formula_weight 555.15
_chemical_name_systematic
; 
 ? 
;
_space_group_IT_number 13
_symmetry_space_group_name_Hall '-P 2yac'
_symmetry_space_group_name_H-M 'P 1 2/n 1'
_atom_sites_solution_hydrogens geom
_atom_sites_solution_primary direct
_atom_sites_solution_secondary difmap
_audit_creation_method SHELXL-97
_cell_angle_alpha 90.00
_cell_angle_beta 116.6910(10)
_cell_angle_gamma 90.00
_cell_formula_units_Z 2
_cell_length_a 11.8260(5)
_cell_length_b 8.2955(3)
_cell_length_c 13.0456(5)
_cell_measurement_temperature 90(2)
_cell_volume 1143.43(8)
_computing_structure_refinement 'SHELXL-97 (Sheldrick, 1997)'
_computing_structure_solution 'SHELXS-97 (Sheldrick, 1990)'
_diffrn_ambient_temperature 90(2)
_diffrn_measured_fraction_theta_full 0.938
_diffrn_measured_fraction_theta_max 0.938
_diffrn_radiation_monochromator graphite
_diffrn_radiation_source 'fine-focus sealed tube'
_diffrn_radiation_type MoK\a
_diffrn_radiation_wavelength 0.71073
_diffrn_reflns_av_R_equivalents 0.0000
_diffrn_reflns_av_sigmaI/netI 0.0129
_diffrn_reflns_limit_h_max 15
_diffrn_reflns_limit_h_min -17
_diffrn_reflns_limit_k_max 11
_diffrn_reflns_limit_k_min 0
_diffrn_reflns_limit_l_max 19
_diffrn_reflns_limit_l_min 0
_diffrn_reflns_number 3580
_diffrn_reflns_theta_full 31.49
_diffrn_reflns_theta_max 31.49
_diffrn_reflns_theta_min 1.93
_exptl_absorpt_coefficient_mu 0.912
_exptl_absorpt_correction_T_max 0.8678
_exptl_absorpt_correction_T_min 0.7118
_exptl_crystal_density_diffrn 1.612
_exptl_crystal_density_method 'not measured'
_exptl_crystal_F_000 572
_exptl_crystal_size_max 0.40
_exptl_crystal_size_mid 0.30
_exptl_crystal_size_min 0.16
_refine_diff_density_max 0.474
_refine_diff_density_min -0.296
_refine_diff_density_rms 0.057
_refine_ls_extinction_method none
_refine_ls_goodness_of_fit_ref 1.051
_refine_ls_hydrogen_treatment mixed
_refine_ls_matrix_type full
_refine_ls_number_parameters 208
_refine_ls_number_reflns 3580
_refine_ls_number_restraints 0
_refine_ls_restrained_S_all 1.051
_refine_ls_R_factor_all 0.0253
_refine_ls_R_factor_gt 0.0242
_refine_ls_shift/su_max 0.001
_refine_ls_shift/su_mean 0.000
_refine_ls_structure_factor_coef Fsqd
_refine_ls_weighting_details 'calc w=1/[\s^2^(Fo^2^)+(0.0450P)^2^+0.4050P] where P=(Fo^2^+2Fc^2^)/3'
_refine_ls_weighting_scheme calc
_refine_ls_wR_factor_gt 0.0717
_refine_ls_wR_factor_ref 0.0724
_reflns_number_gt 3427
_reflns_number_total 3580
_reflns_threshold_expression >2sigma(I)
_cod_data_source_file cg049974jsi20040109_093249.cif
_cod_data_source_block tl32
_cod_database_code 4505438

loop_
_symmetry_equiv_pos_as_xyz
'x, y, z'
'-x+1/2, y, -z+1/2'
'-x, -y, -z'
'x-1/2, -y, z-1/2'

loop_
_atom_site_label
_atom_site_type_symbol
_atom_site_fract_x
_atom_site_fract_y
_atom_site_fract_z
_atom_site_U_iso_or_equiv
_atom_site_adp_type
_atom_site_occupancy
_atom_site_symmetry_multiplicity
_atom_site_calc_flag
_atom_site_refinement_flags
Ni1 Ni 0.7500 0.70796(2) 0.7500 0.01119(6) Uani 1 2 d S
O1 O 0.87729(7) 0.87857(9) 0.73696(6) 0.01424(13) Uani 1 1 d .
O2 O 1.07805(7) 0.96530(9) 0.83759(7) 0.01779(14) Uani 1 1 d .
O3 O 0.81646(7) 0.53572(8) 0.66853(6) 0.01430(13) Uani 1 1 d .
O4 O 0.77276(7) 0.44382(9) 0.49246(7) 0.01755(14) Uani 1 1 d .
N1 N 0.88519(8) 0.71310(9) 0.90794(7) 0.01135(14) Uani 1 1 d .
N2 N 0.97956(8) 0.26891(11) 0.53375(8) 0.01502(16) Uani 1 1 d .
H2N H 0.9225(17) 0.322(2) 0.5385(16) 0.028(4) Uiso 1 1 d .
N3 N 1.09280(8) 0.17005(10) 0.45712(7) 0.01423(15) Uani 1 1 d .
H3N H 1.1145(15) 0.146(2) 0.4035(15) 0.024(4) Uiso 1 1 d .
C1 C 0.98749(9) 0.80358(11) 0.93240(8) 0.01187(16) Uani 1 1 d .
C2 C 1.08507(9) 0.81055(12) 1.04376(9) 0.01403(17) Uani 1 1 d .
H2 H 1.1566(14) 0.8751(18) 1.0588(13) 0.017(3) Uiso 1 1 d .
C3 C 1.07158(10) 0.72286(12) 1.12883(9) 0.01510(17) Uani 1 1 d .
H3 H 1.1365(17) 0.7245(19) 1.2049(15) 0.023(4) Uiso 1 1 d .
C4 C 0.96378(9) 0.62887(12) 1.10120(8) 0.01437(16) Uani 1 1 d .
H4 H 0.9521(15) 0.566(2) 1.1588(14) 0.023(4) Uiso 1 1 d .
C5 C 0.87159(9) 0.62595(11) 0.98786(8) 0.01202(16) Uani 1 1 d .
C6 C 0.98334(9) 0.89165(11) 0.82837(8) 0.01292(16) Uani 1 1 d .
C7 C 0.74926(9) 0.52649(11) 0.56075(8) 0.01285(16) Uani 1 1 d .
C8 C 0.99377(9) 0.26424(12) 0.43798(8) 0.01337(16) Uani 1 1 d .
C9 C 1.07254(10) 0.17466(13) 0.61689(9) 0.01827(18) Uani 1 1 d .
H9 H 1.0781(16) 0.161(2) 0.6889(15) 0.026(4) Uiso 1 1 d .
C10 C 1.14385(10) 0.11247(12) 0.56873(9) 0.01691(18) Uani 1 1 d .
H10 H 1.2153(15) 0.0451(19) 0.5981(14) 0.021(4) Uiso 1 1 d .
C11 C 0.91459(10) 0.35010(13) 0.32977(9) 0.01837(19) Uani 1 1 d .
H11A H 0.8547(16) 0.419(2) 0.3406(14) 0.023(4) Uiso 1 1 d .
H11B H 0.9679(17) 0.417(2) 0.3088(16) 0.032(4) Uiso 1 1 d .
H11C H 0.8728(19) 0.275(2) 0.2727(17) 0.034(5) Uiso 1 1 d .

loop_
_atom_site_aniso_label
_atom_site_aniso_U_11
_atom_site_aniso_U_22
_atom_site_aniso_U_33
_atom_site_aniso_U_23
_atom_site_aniso_U_13
_atom_site_aniso_U_12
Ni1 0.01039(9) 0.01363(9) 0.00991(9) 0.000 0.00487(7) 0.000
O1 0.0140(3) 0.0167(3) 0.0127(3) 0.0011(2) 0.0066(3) -0.0010(2)
O2 0.0164(3) 0.0196(3) 0.0197(3) 0.0007(3) 0.0102(3) -0.0042(3)
O3 0.0131(3) 0.0165(3) 0.0136(3) 0.0011(2) 0.0063(2) 0.0021(2)
O4 0.0177(3) 0.0194(3) 0.0180(3) -0.0024(3) 0.0102(3) 0.0036(3)
N1 0.0112(3) 0.0123(3) 0.0115(3) 0.0001(2) 0.0059(3) -0.0002(2)
N2 0.0151(4) 0.0169(4) 0.0149(4) 0.0011(3) 0.0084(3) 0.0027(3)
N3 0.0132(3) 0.0164(3) 0.0146(4) 0.0016(3) 0.0075(3) 0.0020(3)
C1 0.0117(4) 0.0120(4) 0.0133(4) 0.0001(3) 0.0068(3) 0.0000(3)
C2 0.0118(4) 0.0147(4) 0.0149(4) -0.0011(3) 0.0053(3) -0.0008(3)
C3 0.0137(4) 0.0169(4) 0.0126(4) 0.0001(3) 0.0040(3) 0.0002(3)
C4 0.0156(4) 0.0153(4) 0.0124(4) 0.0016(3) 0.0064(3) 0.0006(3)
C5 0.0120(4) 0.0124(4) 0.0127(4) 0.0004(3) 0.0066(3) -0.0001(3)
C6 0.0149(4) 0.0123(4) 0.0141(4) 0.0000(3) 0.0088(3) -0.0001(3)
C7 0.0125(4) 0.0127(4) 0.0155(4) 0.0007(3) 0.0081(3) 0.0005(3)
C8 0.0123(4) 0.0148(4) 0.0140(4) 0.0010(3) 0.0067(3) 0.0004(3)
C9 0.0197(5) 0.0209(4) 0.0144(4) 0.0031(3) 0.0079(4) 0.0033(4)
C10 0.0158(4) 0.0182(4) 0.0159(4) 0.0037(3) 0.0063(3) 0.0031(3)
C11 0.0157(4) 0.0235(5) 0.0154(4) 0.0044(4) 0.0065(4) 0.0046(4)

loop_
_atom_type_symbol
_atom_type_description
_atom_type_scat_dispersion_real
_atom_type_scat_dispersion_imag
_atom_type_scat_source
C C 0.0033 0.0016 'International Tables Vol C Tables 4.2.6.8 and 6.1.1.4'
H H 0.0000 0.0000 'International Tables Vol C Tables 4.2.6.8 and 6.1.1.4'
N N 0.0061 0.0033 'International Tables Vol C Tables 4.2.6.8 and 6.1.1.4'
O O 0.0106 0.0060 'International Tables Vol C Tables 4.2.6.8 and 6.1.1.4'
Ni Ni 0.3393 1.1124 'International Tables Vol C Tables 4.2.6.8 and 6.1.1.4'

loop_
_geom_angle_atom_site_label_1
_geom_angle_atom_site_label_2
_geom_angle_atom_site_label_3
_geom_angle
_geom_angle_site_symmetry_1
_geom_angle_site_symmetry_3
N1 Ni1 N1 177.51(5) . 2_656
N1 Ni1 O1 78.31(3) . .
N1 Ni1 O1 100.00(3) 2_656 .
N1 Ni1 O1 100.00(3) . 2_656
N1 Ni1 O1 78.31(3) 2_656 2_656
O1 Ni1 O1 96.62(4) . 2_656
N1 Ni1 O3 103.26(3) . .
N1 Ni1 O3 78.45(3) 2_656 .
O1 Ni1 O3 88.48(3) . .
O1 Ni1 O3 156.73(3) 2_656 .
N1 Ni1 O3 78.45(3) . 2_656
N1 Ni1 O3 103.26(3) 2_656 2_656
O1 Ni1 O3 156.73(3) . 2_656
O1 Ni1 O3 88.48(3) 2_656 2_656
O3 Ni1 O3 95.77(4) . 2_656
C6 O1 Ni1 114.27(6) . .
C7 O3 Ni1 113.92(6) . .
C1 N1 C5 122.10(8) . .
C1 N1 Ni1 119.15(6) . .
C5 N1 Ni1 118.75(6) . .
C8 N2 C9 109.07(8) . .
C8 N2 H2N 122.2(13) . .
C9 N2 H2N 128.7(13) . .
C8 N3 C10 109.25(8) . .
C8 N3 H3N 122.5(11) . .
C10 N3 H3N 128.1(11) . .
N1 C1 C2 120.66(9) . .
N1 C1 C6 113.19(8) . .
C2 C1 C6 126.14(8) . .
C1 C2 C3 118.11(9) . .
C1 C2 H2 119.0(9) . .
C3 C2 H2 122.9(10) . .
C4 C3 C2 120.21(9) . .
C4 C3 H3 119.8(10) . .
C2 C3 H3 120.0(11) . .
C5 C4 C3 118.28(9) . .
C5 C4 H4 119.8(10) . .
C3 C4 H4 121.9(10) . .
N1 C5 C4 120.62(9) . .
N1 C5 C7 112.84(8) . 2_656
C4 C5 C7 126.52(8) . 2_656
O2 C6 O1 126.53(9) . .
O2 C6 C1 119.11(9) . .
O1 C6 C1 114.36(8) . .
O4 C7 O3 126.41(9) . .
O4 C7 C5 117.94(9) . 2_656
O3 C7 C5 115.65(8) . 2_656
N2 C8 N3 108.11(9) . .
N2 C8 C11 125.99(9) . .
N3 C8 C11 125.90(9) . .
C10 C9 N2 106.91(9) . .
C10 C9 H9 130.7(11) . .
N2 C9 H9 122.4(11) . .
C9 C10 N3 106.66(9) . .
C9 C10 H10 131.9(10) . .
N3 C10 H10 121.4(10) . .
C8 C11 H11A 109.7(10) . .
C8 C11 H11B 109.4(11) . .
H11A C11 H11B 108.2(14) . .
C8 C11 H11C 109.0(12) . .
H11A C11 H11C 110.7(15) . .
H11B C11 H11C 109.7(16) . .

loop_
_geom_bond_atom_site_label_1
_geom_bond_atom_site_label_2
_geom_bond_distance
_geom_bond_site_symmetry_2
Ni1 N1 1.9606(8) .
Ni1 N1 1.9606(8) 2_656
Ni1 O1 2.1279(7) .
Ni1 O1 2.1279(7) 2_656
Ni1 O3 2.1305(7) .
Ni1 O3 2.1306(7) 2_656
O1 C6 1.2896(12) .
O2 C6 1.2334(12) .
O3 C7 1.2691(12) .
O4 C7 1.2504(11) .
N1 C1 1.3349(12) .
N1 C5 1.3365(12) .
N2 C8 1.3339(12) .
N2 C9 1.3875(13) .
N2 H2N 0.833(19) .
N3 C8 1.3348(12) .
N3 C10 1.3867(13) .
N3 H3N 0.871(17) .
C1 C2 1.3926(13) .
C1 C6 1.5226(13) .
C2 C3 1.3948(14) .
C2 H2 0.944(15) .
C3 C4 1.3964(14) .
C3 H3 0.943(18) .
C4 C5 1.3883(13) .
C4 H4 0.973(16) .
C5 C7 1.5204(13) 2_656
C7 C5 1.5204(13) 2_656
C8 C11 1.4796(14) .
C9 C10 1.3594(14) .
C9 H9 0.919(17) .
C10 H10 0.939(16) .
C11 H11A 0.970(17) .
C11 H11B 0.966(19) .
C11 H11C 0.92(2) .
